data_2207458
loop_
_publ_author_name
'Gzella, Andrzej'
'\.Zwawiak, Justyna'
'Zaprutko, Lucjusz'

_publ_section_title
;
(S)-(-)-3-Chloro-1-(4-morpholino-5-nitro-1H-imidazol-1-yl)propan-2-ol
;
_journal_coeditor_code BT6787
_journal_issue 12
_journal_name_full 'Acta Crystallographica, Section E'
_journal_page_first o4232
_journal_page_last o4231
_journal_paper_doi 10.1107/S1600536805037931
_journal_volume 61
_journal_year 2005
_chemical_formula_iupac 'C10 H15 Cl N4 O4'
_chemical_formula_moiety 'C10 H15 Cl N4 O4'
_chemical_formula_sum 'C10 H15 Cl N4 O4'
_chemical_formula_weight 290.71
_chemical_name_systematic
;
S-(-)-3-Chloro-1-(4-morpholino-5-nitro-1H-imidazol-1-yl)propan-2-ol
;
_space_group_IT_number 4
_symmetry_cell_setting monoclinic
_symmetry_space_group_name_Hall 'P 2yb'
_symmetry_space_group_name_H-M 'P 1 21 1'
_atom_sites_solution_hydrogens geom
_atom_sites_solution_primary direct
_atom_sites_solution_secondary difmap
_audit_creation_method SHELXL97
_cell_angle_alpha 90.00
_cell_angle_beta 106.45(3)
_cell_angle_gamma 90.00
_cell_formula_units_Z 2
_cell_length_a 9.677(2)
_cell_length_b 5.2910(10)
_cell_length_c 12.818(3)
_cell_measurement_reflns_used 42
_cell_measurement_temperature 293(2)
_cell_measurement_theta_max 27.0
_cell_measurement_theta_min 9.7
_cell_volume 629.4(2)
_computing_cell_refinement 'KM-4 Software'
_computing_data_collection 'KM-4 Software (Kuma, 1996)'
_computing_data_reduction 'KM-4 Software'
_computing_molecular_graphics 'ORTEP-3 for Windows (Farrugia, 1997)'
_computing_publication_material 'WinGX (Farrugia, 1999)'
_computing_structure_refinement 'SHELXL97 (Sheldrick, 1997)'
_computing_structure_solution 'SHELXS97 (Sheldrick, 1997)'
_diffrn_ambient_temperature 293(2)
_diffrn_measured_fraction_theta_full 0.986
_diffrn_measured_fraction_theta_max 0.986
_diffrn_measurement_device_type 'Kuma KM-4'
_diffrn_measurement_method \w/2\q
_diffrn_radiation_monochromator graphite
_diffrn_radiation_source 'fine-focus sealed tube'
_diffrn_radiation_type CuK\a
_diffrn_radiation_wavelength 1.54178
_diffrn_reflns_av_R_equivalents 0.0606
_diffrn_reflns_av_sigmaI/netI 0.0283
_diffrn_reflns_limit_h_max 11
_diffrn_reflns_limit_h_min -11
_diffrn_reflns_limit_k_max 6
_diffrn_reflns_limit_k_min -6
_diffrn_reflns_limit_l_max 15
_diffrn_reflns_limit_l_min 0
_diffrn_reflns_number 2272
_diffrn_reflns_theta_full 70.20
_diffrn_reflns_theta_max 70.20
_diffrn_reflns_theta_min 3.60
_diffrn_standards_decay_% 2.6
_diffrn_standards_interval_count 100
_diffrn_standards_number 2
_exptl_absorpt_coefficient_mu 2.878
_exptl_absorpt_correction_T_max 0.866
_exptl_absorpt_correction_T_min 0.401
_exptl_absorpt_correction_type psi-scan
_exptl_absorpt_process_details '(North et al., 1968)'
_exptl_crystal_colour yellow
_exptl_crystal_density_diffrn 1.534
_exptl_crystal_density_method 'not measured'
_exptl_crystal_description needle
_exptl_crystal_F_000 304
_exptl_crystal_size_max 0.60
_exptl_crystal_size_mid 0.08
_exptl_crystal_size_min 0.05
_refine_diff_density_max 0.424
_refine_diff_density_min -0.456
_refine_ls_abs_structure_details 'Flack (1983), mit 950 Friedel-Reflexpaare'
_refine_ls_abs_structure_Flack 0.00(2)
_refine_ls_extinction_coef 0.013(2)
_refine_ls_extinction_expression Fc^*^=kFc[1+0.001xFc^2^\l^3^/sin(2\q)]^-1/4^
_refine_ls_extinction_method 'SHELXL97 (Sheldrick, 1997)'
_refine_ls_goodness_of_fit_ref 1.093
_refine_ls_hydrogen_treatment mixed
_refine_ls_matrix_type full
_refine_ls_number_parameters 191
_refine_ls_number_reflns 2229
_refine_ls_number_restraints 1
_refine_ls_restrained_S_all 1.093
_refine_ls_R_factor_all 0.0569
_refine_ls_R_factor_gt 0.0441
_refine_ls_shift/su_max 0.000
_refine_ls_shift/su_mean 0.000
_refine_ls_structure_factor_coef Fsqd
_refine_ls_weighting_details 'calc w = 1/[\s^2^(Fo^2^)+(0.0961P)^2^] where P = (Fo^2^+2Fc^2^)/3'
_refine_ls_weighting_scheme calc
_refine_ls_wR_factor_gt 0.1160
_refine_ls_wR_factor_ref 0.1231
_reflns_number_gt 1953
_reflns_number_total 2229
_reflns_threshold_expression I>2\s(I)
_cod_data_source_file bt6787.cif
_cod_depositor_comments
;
The following automatic conversions were performed:
'_symmetry_cell_setting' value 'Monoclinic' changed to 'monoclinic'
according to '/home/saulius/struct/CIF-dictionaries/cif_core.dic'
dictionary named 'cif_core.dic' version 2.4.1 from 2010-06-29.

Automatic conversion script
Id: cif_fix_enum 1527 2010-12-29 10:47:43Z saulius 
;
_cod_original_sg_symbol_H-M 'P 21'
_cod_database_code 2207458

loop_
_symmetry_equiv_pos_as_xyz
'x, y, z'
'-x, y+1/2, -z'

loop_
_atom_site_label
_atom_site_fract_x
_atom_site_fract_y
_atom_site_fract_z
_atom_site_U_iso_or_equiv
_atom_site_adp_type
_atom_site_calc_flag
_atom_site_refinement_flags
_atom_site_occupancy
_atom_site_type_symbol
N1 0.7533(2) 0.0894(5) 0.94524(18) 0.0359(5) Uani d . 1 N
C2 0.8597(3) 0.2438(6) 0.9965(2) 0.0399(6) Uani d . 1 C
H2A 0.9017 0.3594 0.9601 0.052(10) Uiso calc R 1 H
N3 0.9003(2) 0.2187(5) 1.10299(19) 0.0389(5) Uani d . 1 N
C4 0.8117(3) 0.0382(6) 1.1254(2) 0.0353(6) Uani d . 1 C
C5 0.7202(3) -0.0493(6) 1.0268(2) 0.0347(5) Uani d . 1 C
C6 0.6800(3) 0.1020(6) 0.8286(2) 0.0378(6) Uani d . 1 C
H6A 0.6684 0.2774 0.8058 0.044(9) Uiso calc R 1 H
H6B 0.5849 0.0275 0.8144 0.036(8) Uiso calc R 1 H
C7 0.7648(3) -0.0369(6) 0.7634(2) 0.0376(6) Uani d . 1 C
H7A 0.7774 -0.2125 0.7886 0.038(8) Uiso calc R 1 H
C8 0.6865(4) -0.0373(7) 0.6433(2) 0.0467(7) Uani d . 1 C
H8A 0.5952 -0.1243 0.6319 0.054(11) Uiso calc R 1 H
H8B 0.7432 -0.1302 0.6048 0.066(12) Uiso calc R 1 H
Cl9 0.65360(9) 0.27363(18) 0.58757(7) 0.0593(3) Uani d . 1 Cl
O10 0.9007(2) 0.0727(4) 0.78200(19) 0.0447(5) Uani d . 1 O
H10A 0.974(5) 0.009(10) 0.805(4) 0.062(13) Uiso d . 1 H
N11 0.8219(3) -0.0351(6) 1.22860(19) 0.0408(5) Uani d . 1 N
C12 0.9519(3) 0.0276(6) 1.3145(2) 0.0399(6) Uani d . 1 C
H12A 0.9451 0.1981 1.3404 0.039(9) Uiso calc R 1 H
H12B 1.0353 0.0183 1.2869 0.031(7) Uiso calc R 1 H
C13 0.9673(3) -0.1574(6) 1.4057(2) 0.0432(7) Uani d . 1 C
H13A 0.9827 -0.3250 1.3804 0.054(11) Uiso calc R 1 H
H13B 1.0515 -0.1133 1.4647 0.042(9) Uiso calc R 1 H
O14 0.8446(3) -0.1625(5) 1.44572(18) 0.0526(6) Uani d . 1 O
C15 0.7188(3) -0.2244(8) 1.3603(3) 0.0522(8) Uani d . 1 C
H15A 0.6357 -0.2233 1.3884 0.056(10) Uiso calc R 1 H
H15B 0.7288 -0.3934 1.3341 0.057(11) Uiso calc R 1 H
C16 0.6950(3) -0.0422(7) 1.2684(2) 0.0446(6) Uani d . 1 C
H16A 0.6116 -0.0932 1.2102 0.051(10) Uiso calc R 1 H
H16B 0.6767 0.1249 1.2927 0.072(14) Uiso calc R 1 H
N17 0.6425(2) -0.2745(5) 1.0065(2) 0.0390(5) Uani d . 1 N
O18 0.6184(3) -0.3875(5) 1.0836(2) 0.0549(6) Uani d . 1 O
O19 0.6031(3) -0.3540(5) 0.9115(2) 0.0534(6) Uani d . 1 O

loop_
_atom_site_aniso_label
_atom_site_aniso_U_11
_atom_site_aniso_U_22
_atom_site_aniso_U_33
_atom_site_aniso_U_12
_atom_site_aniso_U_13
_atom_site_aniso_U_23
N1 0.0340(11) 0.0419(13) 0.0312(11) -0.0017(9) 0.0083(9) 0.0010(9)
C2 0.0391(13) 0.0404(14) 0.0398(14) -0.0058(12) 0.0107(10) 0.0007(12)
N3 0.0362(11) 0.0414(14) 0.0376(11) -0.0070(10) 0.0078(9) -0.0015(10)
C4 0.0313(12) 0.0388(14) 0.0351(13) -0.0017(10) 0.0080(10) -0.0004(10)
C5 0.0301(12) 0.0413(14) 0.0322(12) -0.0048(10) 0.0081(9) -0.0017(10)
C6 0.0324(12) 0.0474(16) 0.0320(13) 0.0060(11) 0.0063(10) 0.0030(12)
C7 0.0396(14) 0.0404(14) 0.0334(12) 0.0041(11) 0.0113(10) 0.0014(11)
C8 0.0504(16) 0.0553(18) 0.0352(14) 0.0017(14) 0.0133(12) -0.0035(13)
Cl9 0.0556(5) 0.0739(6) 0.0461(4) 0.0117(4) 0.0105(3) 0.0181(4)
O10 0.0344(11) 0.0515(13) 0.0490(12) 0.0066(9) 0.0132(9) 0.0098(10)
N11 0.0364(12) 0.0543(14) 0.0307(11) -0.0045(10) 0.0077(9) 0.0016(10)
C12 0.0416(14) 0.0431(15) 0.0330(13) -0.0031(11) 0.0072(11) -0.0025(11)
C13 0.0436(15) 0.0524(18) 0.0332(13) 0.0035(12) 0.0104(11) 0.0026(12)
O14 0.0517(12) 0.0759(17) 0.0337(10) 0.0057(11) 0.0174(8) 0.0026(10)
C15 0.0480(16) 0.066(2) 0.0469(16) -0.0055(16) 0.0211(13) 0.0068(16)
C16 0.0375(14) 0.0558(17) 0.0417(15) 0.0025(13) 0.0131(12) -0.0003(13)
N17 0.0333(11) 0.0394(13) 0.0439(12) -0.0042(10) 0.0104(9) -0.0035(10)
O18 0.0591(13) 0.0505(14) 0.0579(14) -0.0154(11) 0.0211(11) 0.0018(10)
O19 0.0581(13) 0.0486(13) 0.0509(13) -0.0095(11) 0.0110(10) -0.0158(10)

loop_
_atom_type_symbol
_atom_type_description
_atom_type_scat_dispersion_real
_atom_type_scat_dispersion_imag
_atom_type_scat_source
C C 0.0181 0.0091 'International Tables Vol C Tables 4.2.6.8 and 6.1.1.4'
H H 0.0000 0.0000 'International Tables Vol C Tables 4.2.6.8 and 6.1.1.4'
N N 0.0311 0.0180 'International Tables Vol C Tables 4.2.6.8 and 6.1.1.4'
O O 0.0492 0.0322 'International Tables Vol C Tables 4.2.6.8 and 6.1.1.4'
Cl Cl 0.3639 0.7018 'International Tables Vol C Tables 4.2.6.8 and 6.1.1.4'

loop_
_geom_angle_atom_site_label_1
_geom_angle_atom_site_label_2
_geom_angle_atom_site_label_3
_geom_angle
C2 N1 C5 105.3(2)
C2 N1 C6 124.0(2)
C5 N1 C6 130.2(2)
N3 C2 N1 114.3(3)
N3 C2 H2A 122.8
N1 C2 H2A 122.8
C2 N3 C4 105.5(2)
N11 C4 N3 121.9(3)
N11 C4 C5 129.7(3)
N3 C4 C5 108.4(2)
N1 C5 N17 122.6(2)
N1 C5 C4 106.4(2)
N17 C5 C4 128.4(2)
N1 C6 C7 111.1(2)
N1 C6 H6A 109.4
C7 C6 H6A 109.4
N1 C6 H6B 109.4
C7 C6 H6B 109.4
H6A C6 H6B 108.0
O10 C7 C8 110.5(2)
O10 C7 C6 109.6(2)
C8 C7 C6 111.6(2)
O10 C7 H7A 108.3
C8 C7 H7A 108.3
C6 C7 H7A 108.3
C7 C8 Cl9 112.8(2)
C7 C8 H8A 109.0
Cl9 C8 H8A 109.0
C7 C8 H8B 109.0
Cl9 C8 H8B 109.0
H8A C8 H8B 107.8
C7 O10 H10A 128(4)
C4 N11 C12 118.8(2)
C4 N11 C16 120.9(2)
C12 N11 C16 112.0(2)
N11 C12 C13 108.3(3)
N11 C12 H12A 110.0
C13 C12 H12A 110.0
N11 C12 H12B 110.0
C13 C12 H12B 110.0
H12A C12 H12B 108.4
O14 C13 C12 112.7(3)
O14 C13 H13A 109.1
C12 C13 H13A 109.1
O14 C13 H13B 109.1
C12 C13 H13B 109.1
H13A C13 H13B 107.8
C13 O14 C15 110.2(2)
O14 C15 C16 111.5(3)
O14 C15 H15A 109.3
C16 C15 H15A 109.3
O14 C15 H15B 109.3
C16 C15 H15B 109.3
H15A C15 H15B 108.0
N11 C16 C15 109.7(3)
N11 C16 H16A 109.7
C15 C16 H16A 109.7
N11 C16 H16B 109.7
C15 C16 H16B 109.7
H16A C16 H16B 108.2
O18 N17 O19 123.1(3)
O18 N17 C5 118.6(2)
O19 N17 C5 118.2(2)

loop_
_geom_bond_atom_site_label_1
_geom_bond_atom_site_label_2
_geom_bond_distance
N1 C2 1.333(4)
N1 C5 1.387(4)
N1 C6 1.464(3)
C2 N3 1.316(4)
C2 H2A 0.9300
N3 C4 1.367(4)
C4 N11 1.356(4)
C4 C5 1.400(4)
C5 N17 1.394(4)
C6 C7 1.516(4)
C6 H6A 0.9700
C6 H6B 0.9700
C7 O10 1.395(4)
C7 C8 1.511(4)
C7 H7A 0.9800
C8 Cl9 1.786(4)
C8 H8A 0.9700
C8 H8B 0.9700
O10 H10A 0.77(5)
N11 C12 1.456(4)
N11 C16 1.458(4)
C12 C13 1.499(4)
C12 H12A 0.9700
C12 H12B 0.9700
C13 O14 1.421(4)
C13 H13A 0.9700
C13 H13B 0.9700
O14 C15 1.425(4)
C15 C16 1.489(5)
C15 H15A 0.9700
C15 H15B 0.9700
C16 H16A 0.9700
C16 H16B 0.9700
N17 O18 1.232(3)
N17 O19 1.242(3)

loop_
_geom_hbond_atom_site_label_D
_geom_hbond_atom_site_label_H
_geom_hbond_atom_site_label_A
_geom_hbond_site_symmetry_A
_geom_hbond_distance_DH
_geom_hbond_distance_HA
_geom_hbond_distance_DA
_geom_hbond_angle_DHA
O10 H10A N3 2_747 0.76(5) 2.10(5) 2.790(3) 150(5)
C6 H6A Cl9 . 0.97 2.76 3.160(3) 105
C6 H6B O19 . 0.97 2.35 2.820(4) 109
C6 H6A O19 1_565 0.97 2.55 3.227(4) 127
C8 H8B O14 1_554 0.97 2.51 3.375(4) 149
C16 H16A O18 . 0.97 2.26 2.916(4) 124
C16 H16A O19 2_657 0.97 2.55 3.296(4) 134

loop_
_geom_torsion_atom_site_label_1
_geom_torsion_atom_site_label_2
_geom_torsion_atom_site_label_3
_geom_torsion_atom_site_label_4
_geom_torsion
C5 N1 C2 N3 0.6(3)
C6 N1 C2 N3 173.0(2)
N1 C2 N3 C4 -1.7(3)
C2 N3 C4 N11 -179.3(3)
C2 N3 C4 C5 2.2(3)
C2 N1 C5 N17 -162.5(3)
C6 N1 C5 N17 25.7(4)
C2 N1 C5 C4 0.8(3)
C6 N1 C5 C4 -171.0(3)
N11 C4 C5 N1 179.8(3)
N3 C4 C5 N1 -1.9(3)
N11 C4 C5 N17 -18.2(5)
N3 C4 C5 N17 160.1(3)
C2 N1 C6 C7 82.9(3)
C5 N1 C6 C7 -106.6(3)
N1 C6 C7 O10 -60.2(3)
N1 C6 C7 C8 177.0(3)
O10 C7 C8 Cl9 -62.5(3)
C6 C7 C8 Cl9 59.7(3)
N3 C4 N11 C12 -16.5(4)
C5 C4 N11 C12 161.7(3)
N3 C4 N11 C16 129.2(3)
C5 C4 N11 C16 -52.6(5)
C4 N11 C12 C13 -156.0(3)
C16 N11 C12 C13 55.4(3)
N11 C12 C13 O14 -56.5(3)
C12 C13 O14 C15 58.1(4)
C13 O14 C15 C16 -57.7(4)
C4 N11 C16 C15 155.8(3)
C12 N11 C16 C15 -56.3(4)
O14 C15 C16 N11 56.7(4)
N1 C5 N17 O18 179.5(3)
C4 C5 N17 O18 20.1(4)
N1 C5 N17 O19 0.8(4)
C4 C5 N17 O19 -158.6(3)

loop_
_cod_related_entry_id
_cod_related_entry_database
_cod_related_entry_code
1 ChemSpider 21180024
